data_1530346
loop_
_publ_author_name
'Manoli, J.M.'
'Bregeault, J.M.'
'Potvin, C.'

_publ_section_title
;
 Structural and spectroscopic studies of the (Mo2 (mue4-S2) (mue2-S O2) (C
 N)8)4- -anion, a complex with a Mo-Mo bond and a distorted confacial
 bis-pyramidal framework
;
_journal_name_full 'Inorganica Chimica Acta'
_journal_page_first 75
_journal_page_last 81
_journal_volume 88
_journal_year 1984
_chemical_formula_sum 'C8 H5 K4 Mo2 N8 O4.5 S3'
_chemical_name_systematic 'K4 ((C N)4 Mo S2 (S O2) Mo (C N)4) (H2 O)2.5'
_space_group_IT_number 2
_symmetry_space_group_name_Hall '-P 1'
_symmetry_space_group_name_H-M 'P -1'
_cell_angle_alpha 106.69
_cell_angle_beta 101.53
_cell_angle_gamma 95.18
_cell_formula_units_Z 4
_cell_length_a 10.525
_cell_length_b 16.189
_cell_length_c 15.823
_cell_volume 2498.851
_citation_journal_id_ASTM ICHAA3
_cod_data_source_file Manoli_ICHAA3_1984_1031.cif
_cod_data_source_block C8H5K4Mo2N8O4.5S3
_cod_database_code 1530346

loop_
_symmetry_equiv_pos_as_xyz
x,y,z
-x,-y,-z

loop_
_atom_site_label
_atom_site_type_symbol
_atom_site_fract_x
_atom_site_fract_y
_atom_site_fract_z
_atom_site_occupancy
_atom_site_U_iso_or_equiv
C15 C+2 0.811 0.1375 0.6975 1 0.0
O8 O-2 0.028 0.283 0.4451 1 0.0
C4 C+2 0.761 0.8971 0.9063 1 0.0
C5 C+2 0.4175 0.8724 0.8233 1 0.0
N15 N-3 0.9043 0.1081 0.6898 1 0.0
N1 N-3 0.0088 0.8965 0.7701 1 0.0
O2 O-2 0.5558 0.6156 0.7823 1 0.0
O4 O-2 0.5501 0.4008 0.7807 1 0.0
Mo2 Mo+3 0.46604 0.7833 0.71093 1 0.0
Mo4 Mo+3 0.64934 0.20712 0.72324 1 0.0
K3 K+1 0.4195 -0.4752 0.3668 1 0.0
O5 O-2 0.0332 -0.087 0.0927 1 0.0
C11 C+2 0.3677 0.2956 0.5903 1 0.0
K5 K+1 -0.0789 -0.232 0.1228 1 0.0
N6 N-3 0.2515 0.8626 0.585 1 0.0
C3 C+2 0.8488 0.7436 0.8723 1 0.0
N16 N-3 0.872 0.3422 0.894 1 0.0
C13 C+2 0.6513 0.151 0.8309 1 0.0
C9 C+2 0.3085 0.1467 0.7581 1 0.0
O3 O-2 0.5136 0.3208 0.8825 1 0.0
N11 N-3 0.3538 0.3454 0.5522 1 0.0
K2 K+1 -0.0789 0.0133 0.35 1 0.0
K9 K+1 -0.1699 -0.4566 0.4672 0.5 0.0
S6 S-1 0.4901 0.0744 0.6443 1 0.0
N2 N-3 0.8 0.615 0.6554 1 0.0
S1 S+4 0.5626 0.7122 0.8135 1 0.0
K11 K+1 -0.28 0.3044 0.0508 0.25 0.0
Mo3 Mo+3 0.37931 0.20249 0.66495 1 0.0
N9 N-3 0.2621 0.1185 0.8054 1 0.0
C8 C+2 0.4236 0.658 0.6059 1 0.0
S4 S+4 0.524 0.3104 0.7876 1 0.0
K10 K+1 -0.192 0.5151 0.407 0.25 0.0
O7 O-2 0.2113 0.4773 0.1649 1 0.0
C16 C+2 0.7952 0.2934 0.8354 1 0.0
C6 C+2 0.3283 0.835 0.6249 1 0.0
C12 C+2 0.2109 0.126 0.5614 1 0.0
C1 C+2 0.9107 0.861 0.7683 1 0.0
N8 N-3 0.4042 0.5904 0.5554 1 0.0
C10 C+2 0.2357 0.28 0.7118 1 0.0
N13 N-3 0.6543 0.1203 0.8899 1 0.0
S2 S-1 0.6288 0.807 0.6275 1 0.0
N4 N-3 0.7867 0.95 0.9753 1 0.0
C2 C+2 0.7724 0.6783 0.6955 1 0.0
N3 N-3 0.9169 0.7258 0.9239 1 0.0
N12 N-3 0.1144 0.0919 0.5108 1 0.0
K6 K+1 -0.1614 0.1365 0.0558 1 0.0
Mo1 Mo+3 0.72599 0.79719 0.77731 1 0.0
O6 O-2 -0.3166 -0.3352 0.0337 1 0.0
K7 K+1 0.3023 -0.4767 0.01 0.5 0.0
C7 C+2 0.292 0.7191 0.7265 1 0.0
S3 S-1 0.6234 0.9111 0.7312 1 0.0
N10 N-3 0.1543 0.3159 0.7354 1 0.0
S5 S-1 0.5243 0.147 0.5657 1 0.0
N7 N-3 0.192 0.6853 0.7314 1 0.0
K4 K+1 0.0543 -0.2167 0.4285 1 0.0
O1 O-2 0.5437 0.7407 0.9076 1 0.0
K1 K+1 0.4324 0.1045 -0.0442 1 0.0
O10 O-2 -0.021 -0.455 0.183 0.4 0.0
N5 N-3 0.3946 0.9204 0.8874 1 0.0
N14 N-3 0.7744 0.3472 0.6356 1 0.0
O9 O-2 -0.088 -0.456 0.113 0.6 0.0
C14 C+2 0.7283 0.3 0.6656 1 0.0
K8 K+1 -0.0372 0.407 0.1856 0.5 0.0
